data_4130325
loop_
_publ_author_name
'Kaese, Thomas'
'H\"ubner, Alexander'
'Bolte, Michael'
'Lerner, Hans-Wolfram'
'Wagner, Matthias'

_publ_section_title
;
 Forming B-B Bonds by the Controlled Reduction of a Tetraaryl-diborane(6).
;
_journal_issue 19
_journal_name_full 'Journal of the American Chemical Society'
_journal_page_first 6224
_journal_page_last 6233
_journal_paper_doi 10.1021/jacs.6b02303
_journal_volume 138
_journal_year 2016
_chemical_formula_sum 'C60 H90 B2 Li2 O5'
_chemical_formula_weight 926.81
_space_group_crystal_system orthorhombic
_space_group_IT_number 33
_space_group_name_Hall 'P 2c -2n'
_space_group_name_H-M_alt 'P n a 21'
_atom_sites_solution_hydrogens mixed
_audit_creation_method SHELXL-2012
_cell_angle_alpha 90
_cell_angle_beta 90
_cell_angle_gamma 90
_cell_formula_units_Z 4
_cell_length_a 26.7566(10)
_cell_length_b 10.1400(3)
_cell_length_c 20.7717(8)
_cell_measurement_reflns_used 38357
_cell_measurement_temperature 173(2)
_cell_measurement_theta_max 26.3
_cell_measurement_theta_min 2.2
_cell_volume 5635.6(3)
_computing_cell_refinement 'X-Area (Stoe & Cie, 2001)'
_computing_data_collection 'X-Area (Stoe & Cie, 2001)'
_computing_data_reduction 'X-Area (Stoe & Cie, 2001)'
_computing_molecular_graphics 'XP in SHELXTL-Plus (Sheldrick, 2008)'
_computing_publication_material SHELXL97
_computing_structure_refinement 'SHELXL97 (Sheldrick, 2008) 2)'
_computing_structure_solution 'SHELXS97 (Sheldrick, 2008) 2)'
_diffrn_ambient_temperature 173(2)
_diffrn_measured_fraction_theta_full 0.999
_diffrn_measured_fraction_theta_max 0.996
_diffrn_measurement_device_type 'STOE IPDS II two-circle-diffractometer'
_diffrn_measurement_method \w
_diffrn_radiation_type MoK\a
_diffrn_radiation_wavelength 0.71073
_diffrn_reflns_av_R_equivalents 0.0981
_diffrn_reflns_av_unetI/netI 0.0609
_diffrn_reflns_Laue_measured_fraction_full 0.999
_diffrn_reflns_Laue_measured_fraction_max 0.996
_diffrn_reflns_limit_h_max 32
_diffrn_reflns_limit_h_min -32
_diffrn_reflns_limit_k_max 12
_diffrn_reflns_limit_k_min -12
_diffrn_reflns_limit_l_max 25
_diffrn_reflns_limit_l_min -25
_diffrn_reflns_number 59903
_diffrn_reflns_point_group_measured_fraction_full 0.999
_diffrn_reflns_point_group_measured_fraction_max 0.993
_diffrn_reflns_theta_full 25.000
_diffrn_reflns_theta_max 25.803
_diffrn_reflns_theta_min 2.148
_exptl_absorpt_coefficient_mu 0.066
_exptl_absorpt_correction_type none
_exptl_crystal_colour 'light yellow'
_exptl_crystal_density_diffrn 1.092
_exptl_crystal_description block
_exptl_crystal_F_000 2024
_exptl_crystal_size_max 0.170
_exptl_crystal_size_mid 0.160
_exptl_crystal_size_min 0.160
_refine_diff_density_max 0.329
_refine_diff_density_min -0.231
_refine_diff_density_rms 0.039
_refine_ls_extinction_method none
_refine_ls_goodness_of_fit_ref 1.021
_refine_ls_hydrogen_treatment mixed
_refine_ls_matrix_type full
_refine_ls_number_parameters 628
_refine_ls_number_reflns 10792
_refine_ls_number_restraints 1
_refine_ls_restrained_S_all 1.021
_refine_ls_R_factor_all 0.0733
_refine_ls_R_factor_gt 0.0580
_refine_ls_shift/su_max 0.000
_refine_ls_shift/su_mean 0.000
_refine_ls_structure_factor_coef Fsqd
_refine_ls_weighting_details
;
 w=1/[\s^2^(Fo^2^)+(0.0919P)^2^]
 where P=(Fo^2^+2Fc^2^)/3
;
_refine_ls_weighting_scheme calc
_refine_ls_wR_factor_gt 0.1413
_refine_ls_wR_factor_ref 0.1494
_reflns_Friedel_coverage 0.937
_reflns_Friedel_fraction_full 1.000
_reflns_Friedel_fraction_max 0.990
_reflns_number_gt 8761
_reflns_number_total 10792
_reflns_threshold_expression 'I > 2\s(I)'
_cod_data_source_file ja6b02303_si_002.cif
_cod_data_source_block wa1555
_cod_database_code 4130325
_shelx_space_group_comment
;
The symmetry employed for this shelxl refinement is uniquely defined
by the following loop, which should always be used as a source of
symmetry information in preference to the above space-group names.
They are only intended as comments.
;
_shelx_estimated_absorpt_t_min 0.989
_shelx_estimated_absorpt_t_max 0.990
_shelxl_version_number 2012-6

loop_
_space_group_symop_operation_xyz
'x, y, z'
'-x, -y, z+1/2'
'x+1/2, -y+1/2, z'
'-x+1/2, y+1/2, z+1/2'

loop_
_atom_site_label
_atom_site_type_symbol
_atom_site_fract_x
_atom_site_fract_y
_atom_site_fract_z
_atom_site_U_iso_or_equiv
_atom_site_adp_type
_atom_site_occupancy
_atom_site_site_symmetry_order
_atom_site_calc_flag
_atom_site_refinement_flags_posn
_atom_site_refinement_flags_adp
_atom_site_refinement_flags_occupancy
_atom_site_disorder_assembly
_atom_site_disorder_group
Li1 Li 0.5882(2) 0.8262(6) 0.4574(3) 0.0386(13) Uani 1 1 d . . . . .
Li2 Li 0.5887(2) 0.7976(7) 0.2393(4) 0.0470(16) Uani 1 1 d . . . B .
B1 B 0.55891(14) 0.6169(4) 0.41108(19) 0.0293(8) Uani 1 1 d . . . . .
B2 B 0.59554(14) 0.7229(4) 0.35921(19) 0.0310(8) Uani 1 1 d . . . . .
H2A H 0.5650(14) 0.779(4) 0.3258(19) 0.039(10) Uiso 1 1 d . . . . .
H2B H 0.6223(14) 0.803(4) 0.3856(19) 0.037(10) Uiso 1 1 d . . . . .
C1 C 0.59258(12) 0.5309(3) 0.46073(16) 0.0278(7) Uani 1 1 d . . . . .
C2 C 0.57578(13) 0.5499(3) 0.52481(16) 0.0326(7) Uani 1 1 d . . . . .
C3 C 0.59816(15) 0.4849(4) 0.57595(17) 0.0400(8) Uani 1 1 d . . . . .
H3 H 0.5857 0.4970 0.6184 0.048 Uiso 1 1 calc R U . . .
C4 C 0.63836(15) 0.4028(4) 0.56545(17) 0.0409(9) Uani 1 1 d . . . . .
H4 H 0.6534 0.3586 0.6009 0.049 Uiso 1 1 calc R U . . .
C5 C 0.65745(13) 0.3834(3) 0.50337(17) 0.0358(8) Uani 1 1 d . . . A .
C6 C 0.63370(12) 0.4481(3) 0.45231(17) 0.0314(7) Uani 1 1 d . . . . .
H6 H 0.6462 0.4351 0.4100 0.038 Uiso 1 1 calc R U . . .
C7 C 0.70477(14) 0.2997(4) 0.49127(19) 0.0418(9) Uani 1 1 d . . . . .
C8 C 0.7017(6) 0.1625(16) 0.5255(9) 0.073(5) Uiso 0.373(12) 1 d . . P A 1
H8A H 0.6969 0.1755 0.5718 0.110 Uiso 0.373(12) 1 calc R U P A 1
H8B H 0.7328 0.1136 0.5180 0.110 Uiso 0.373(12) 1 calc R U P A 1
H8C H 0.6735 0.1123 0.5080 0.110 Uiso 0.373(12) 1 calc R U P A 1
C9 C 0.7137(5) 0.2586(13) 0.4213(6) 0.047(3) Uiso 0.373(12) 1 d . . P A 1
H9A H 0.6840 0.2137 0.4046 0.071 Uiso 0.373(12) 1 calc R U P A 1
H9B H 0.7425 0.1988 0.4192 0.071 Uiso 0.373(12) 1 calc R U P A 1
H9C H 0.7205 0.3371 0.3952 0.071 Uiso 0.373(12) 1 calc R U P A 1
C10 C 0.7506(7) 0.366(2) 0.5227(12) 0.097(6) Uiso 0.373(12) 1 d . . P A 1
H10A H 0.7426 0.3902 0.5672 0.145 Uiso 0.373(12) 1 calc R U P A 1
H10B H 0.7595 0.4456 0.4985 0.145 Uiso 0.373(12) 1 calc R U P A 1
H10C H 0.7789 0.3046 0.5225 0.145 Uiso 0.373(12) 1 calc R U P A 1
C8' C 0.7193(3) 0.2181(8) 0.5482(4) 0.054(2) Uiso 0.627(12) 1 d . . P A 2
H8'1 H 0.6926 0.1548 0.5577 0.081 Uiso 0.627(12) 1 calc R U P A 2
H8'2 H 0.7245 0.2756 0.5855 0.081 Uiso 0.627(12) 1 calc R U P A 2
H8'3 H 0.7503 0.1704 0.5386 0.081 Uiso 0.627(12) 1 calc R U P A 2
C9' C 0.6961(3) 0.2070(8) 0.4342(4) 0.055(2) Uiso 0.627(12) 1 d . . P A 2
H9'1 H 0.6867 0.2588 0.3963 0.082 Uiso 0.627(12) 1 calc R U P A 2
H9'2 H 0.6692 0.1451 0.4447 0.082 Uiso 0.627(12) 1 calc R U P A 2
H9'3 H 0.7268 0.1578 0.4252 0.082 Uiso 0.627(12) 1 calc R U P A 2
C10' C 0.7474(3) 0.3956(8) 0.4778(4) 0.058(2) Uiso 0.627(12) 1 d . . P A 2
H10D H 0.7390 0.4504 0.4405 0.087 Uiso 0.627(12) 1 calc R U P A 2
H10E H 0.7781 0.3459 0.4688 0.087 Uiso 0.627(12) 1 calc R U P A 2
H10F H 0.7527 0.4521 0.5155 0.087 Uiso 0.627(12) 1 calc R U P A 2
C11 C 0.52088(12) 0.6812(3) 0.46299(18) 0.0336(7) Uani 1 1 d . . . . .
C12 C 0.53299(12) 0.6414(3) 0.52583(16) 0.0325(7) Uani 1 1 d . . . . .
C13 C 0.50518(15) 0.6853(4) 0.57869(19) 0.0419(9) Uani 1 1 d . . . . .
H13 H 0.5145 0.6599 0.6210 0.050 Uiso 1 1 calc R U . . .
C14 C 0.46406(14) 0.7658(4) 0.5692(2) 0.0426(9) Uani 1 1 d . . . . .
H14 H 0.4452 0.7944 0.6053 0.051 Uiso 1 1 calc R U . . .
C15 C 0.44975(13) 0.8061(3) 0.5072(2) 0.0389(9) Uani 1 1 d . . . . .
C16 C 0.47911(13) 0.7648(3) 0.45612(19) 0.0354(7) Uani 1 1 d . . . . .
H16 H 0.4706 0.7945 0.4141 0.043 Uiso 1 1 calc R U . . .
C17 C 0.40288(14) 0.8908(4) 0.4991(2) 0.0458(10) Uani 1 1 d . . . . .
C18 C 0.3928(2) 0.9256(6) 0.4290(3) 0.0714(15) Uani 1 1 d . . . . .
H18A H 0.4216 0.9730 0.4113 0.107 Uiso 1 1 calc R U . . .
H18B H 0.3630 0.9816 0.4263 0.107 Uiso 1 1 calc R U . . .
H18C H 0.3873 0.8445 0.4043 0.107 Uiso 1 1 calc R U . . .
C19 C 0.35743(16) 0.8185(5) 0.5239(3) 0.0691(15) Uani 1 1 d . . . . .
H19A H 0.3625 0.7951 0.5692 0.104 Uiso 1 1 calc R U . . .
H19B H 0.3523 0.7381 0.4985 0.104 Uiso 1 1 calc R U . . .
H19C H 0.3280 0.8755 0.5200 0.104 Uiso 1 1 calc R U . . .
C20 C 0.40890(19) 1.0204(5) 0.5359(3) 0.0740(17) Uani 1 1 d . . . . .
H20A H 0.4154 1.0015 0.5814 0.111 Uiso 1 1 calc R U . . .
H20B H 0.3782 1.0724 0.5320 0.111 Uiso 1 1 calc R U . . .
H20C H 0.4370 1.0703 0.5179 0.111 Uiso 1 1 calc R U . . .
C21 C 0.62908(12) 0.6229(3) 0.31774(15) 0.0272(6) Uani 1 1 d . . . . .
C22 C 0.60774(12) 0.5065(3) 0.29172(16) 0.0288(7) Uani 1 1 d . . . . .
C23 C 0.63857(13) 0.4140(3) 0.26198(17) 0.0346(8) Uani 1 1 d . . . . .
H23 H 0.6242 0.3359 0.2449 0.042 Uiso 1 1 calc R U . . .
C24 C 0.68926(14) 0.4329(3) 0.25673(19) 0.0386(8) Uani 1 1 d . . . . .
H24 H 0.7091 0.3677 0.2361 0.046 Uiso 1 1 calc R U . . .
C25 C 0.71216(13) 0.5463(3) 0.28116(17) 0.0331(7) Uani 1 1 d . . . . .
C26 C 0.68084(12) 0.6384(3) 0.31039(16) 0.0306(7) Uani 1 1 d . . . . .
H26 H 0.6956 0.7170 0.3264 0.037 Uiso 1 1 calc R U . . .
C27 C 0.76870(13) 0.5685(4) 0.27310(19) 0.0423(9) Uani 1 1 d . . . . .
C28 C 0.77877(17) 0.5967(7) 0.2019(3) 0.0717(15) Uani 1 1 d . . . . .
H28A H 0.7667 0.5227 0.1758 0.107 Uiso 1 1 calc R U . . .
H28B H 0.8148 0.6078 0.1951 0.107 Uiso 1 1 calc R U . . .
H28C H 0.7613 0.6775 0.1891 0.107 Uiso 1 1 calc R U . . .
C29 C 0.78713(17) 0.6816(6) 0.3138(4) 0.0788(17) Uani 1 1 d . . . . .
H29A H 0.8232 0.6925 0.3075 0.118 Uiso 1 1 calc R U . . .
H29B H 0.7803 0.6630 0.3593 0.118 Uiso 1 1 calc R U . . .
H29C H 0.7699 0.7628 0.3011 0.118 Uiso 1 1 calc R U . . .
C30 C 0.79765(17) 0.4452(5) 0.2927(3) 0.0627(13) Uani 1 1 d . . . . .
H30A H 0.7865 0.3703 0.2666 0.094 Uiso 1 1 calc R U . . .
H30B H 0.7916 0.4265 0.3383 0.094 Uiso 1 1 calc R U . . .
H30C H 0.8334 0.4598 0.2857 0.094 Uiso 1 1 calc R U . . .
C31 C 0.52903(12) 0.5309(3) 0.35642(16) 0.0286(7) Uani 1 1 d . . . . .
C32 C 0.55340(12) 0.4831(3) 0.30076(16) 0.0294(7) Uani 1 1 d . . . . .
C33 C 0.52619(14) 0.4140(3) 0.25433(18) 0.0365(8) Uani 1 1 d . . . . .
H33 H 0.5429 0.3815 0.2172 0.044 Uiso 1 1 calc R U . . .
C34 C 0.47539(14) 0.3918(4) 0.26133(19) 0.0409(8) Uani 1 1 d . . . . .
H34 H 0.4578 0.3449 0.2289 0.049 Uiso 1 1 calc R U . . .
C35 C 0.44999(13) 0.4369(3) 0.31478(18) 0.0359(8) Uani 1 1 d . . . . .
C36 C 0.47818(13) 0.5041(3) 0.36140(17) 0.0326(7) Uani 1 1 d . . . . .
H36 H 0.4613 0.5333 0.3990 0.039 Uiso 1 1 calc R U . . .
C37 C 0.39396(14) 0.4119(4) 0.3253(2) 0.0454(9) Uani 1 1 d . . . . .
C38 C 0.3881(2) 0.2908(6) 0.3682(3) 0.0786(17) Uani 1 1 d . . . . .
H38A H 0.4035 0.2144 0.3472 0.118 Uiso 1 1 calc R U . . .
H38B H 0.3525 0.2734 0.3754 0.118 Uiso 1 1 calc R U . . .
H38C H 0.4045 0.3068 0.4096 0.118 Uiso 1 1 calc R U . . .
C39 C 0.3671(2) 0.3809(8) 0.2628(3) 0.089(2) Uani 1 1 d . . . . .
H39A H 0.3701 0.4562 0.2334 0.133 Uiso 1 1 calc R U . . .
H39B H 0.3317 0.3637 0.2716 0.133 Uiso 1 1 calc R U . . .
H39C H 0.3822 0.3028 0.2429 0.133 Uiso 1 1 calc R U . . .
C40 C 0.36914(19) 0.5260(7) 0.3603(5) 0.119(3) Uani 1 1 d . . . . .
H40A H 0.3722 0.6064 0.3343 0.179 Uiso 1 1 calc R U . . .
H40B H 0.3855 0.5394 0.4020 0.179 Uiso 1 1 calc R U . . .
H40C H 0.3337 0.5060 0.3670 0.179 Uiso 1 1 calc R U . . .
O41 O 0.64336(10) 0.8334(3) 0.51807(13) 0.0448(6) Uani 1 1 d . . . . .
C42 C 0.64128(17) 0.8303(5) 0.5871(2) 0.0517(10) Uani 1 1 d . . . . .
H42A H 0.6104 0.7856 0.6018 0.062 Uiso 1 1 calc R U . . .
H42B H 0.6418 0.9210 0.6048 0.062 Uiso 1 1 calc R U . . .
C43 C 0.6869(2) 0.7549(6) 0.6084(3) 0.0691(14) Uani 1 1 d . . . . .
H43A H 0.6990 0.7865 0.6507 0.083 Uiso 1 1 calc R U . . .
H43B H 0.6798 0.6592 0.6112 0.083 Uiso 1 1 calc R U . . .
C44 C 0.7234(2) 0.7832(7) 0.5572(3) 0.0784(16) Uani 1 1 d . . . . .
H44A H 0.7488 0.7126 0.5541 0.094 Uiso 1 1 calc R U . . .
H44B H 0.7403 0.8687 0.5646 0.094 Uiso 1 1 calc R U . . .
C45 C 0.69130(17) 0.7877(6) 0.4980(3) 0.0665(13) Uani 1 1 d . . . . .
H45A H 0.7058 0.8485 0.4658 0.080 Uiso 1 1 calc R U . . .
H45B H 0.6886 0.6989 0.4786 0.080 Uiso 1 1 calc R U . . .
O51 O 0.56453(13) 1.0042(3) 0.45147(15) 0.0545(8) Uani 1 1 d . . . . .
C52 C 0.5423(2) 1.0548(5) 0.3929(3) 0.0683(14) Uani 1 1 d . . . . .
H52A H 0.5631 1.0317 0.3551 0.082 Uiso 1 1 calc R U . . .
H52B H 0.5084 1.0179 0.3867 0.082 Uiso 1 1 calc R U . . .
C53 C 0.5400(2) 1.1957(5) 0.4011(3) 0.0757(16) Uani 1 1 d . . . . .
H53A H 0.5122 1.2339 0.3759 0.091 Uiso 1 1 calc R U . . .
H53B H 0.5717 1.2377 0.3875 0.091 Uiso 1 1 calc R U . . .
C54 C 0.5314(2) 1.2145(4) 0.4732(3) 0.0674(15) Uani 1 1 d . . . . .
H54A H 0.5476 1.2963 0.4888 0.081 Uiso 1 1 calc R U . . .
H54B H 0.4952 1.2184 0.4832 0.081 Uiso 1 1 calc R U . . .
C55 C 0.55522(18) 1.0937(4) 0.5030(2) 0.0561(11) Uani 1 1 d . . . . .
H55A H 0.5869 1.1176 0.5248 0.067 Uiso 1 1 calc R U . . .
H55B H 0.5325 1.0535 0.5350 0.067 Uiso 1 1 calc R U . . .
O61 O 0.51995(10) 0.8639(3) 0.22201(18) 0.0604(9) Uani 1 1 d . . . B .
C62 C 0.47749(16) 0.7897(6) 0.2428(4) 0.0809(19) Uani 1 1 d . . . . .
H62A H 0.4686 0.7230 0.2099 0.097 Uiso 0.33(3) 1 calc R U P B 1
H62B H 0.4852 0.7434 0.2836 0.097 Uiso 0.33(3) 1 calc R U P B 1
H62C H 0.4752 0.7896 0.2904 0.097 Uiso 0.67(3) 1 calc R U P B 2
H62D H 0.4799 0.6973 0.2276 0.097 Uiso 0.67(3) 1 calc R U P B 2
C63 C 0.4381(7) 0.876(2) 0.2518(16) 0.078(8) Uiso 0.33(3) 1 d . . P B 1
H63A H 0.4342 0.8971 0.2981 0.094 Uiso 0.33(3) 1 calc R U P B 1
H63B H 0.4066 0.8370 0.2359 0.094 Uiso 0.33(3) 1 calc R U P B 1
C63' C 0.4340(4) 0.8542(10) 0.2148(8) 0.082(4) Uiso 0.67(3) 1 d . . P B 2
H63C H 0.4037 0.8398 0.2412 0.098 Uiso 0.67(3) 1 calc R U P B 2
H63D H 0.4277 0.8232 0.1703 0.098 Uiso 0.67(3) 1 calc R U P B 2
C64 C 0.4498(3) 0.9952(8) 0.2158(6) 0.128(3) Uani 1 1 d . . . . .
H64A H 0.4392 1.0747 0.2399 0.154 Uiso 0.33(3) 1 calc R U P B 1
H64B H 0.4329 0.9946 0.1734 0.154 Uiso 0.33(3) 1 calc R U P B 1
H64C H 0.4338 1.0447 0.1803 0.154 Uiso 0.67(3) 1 calc R U P B 2
H64D H 0.4406 1.0371 0.2572 0.154 Uiso 0.67(3) 1 calc R U P B 2
C65 C 0.5041(2) 0.9935(6) 0.2078(3) 0.0744(15) Uani 1 1 d . . . B .
H65A H 0.5133 1.0173 0.1631 0.089 Uiso 1 1 calc R U . . .
H65B H 0.5201 1.0573 0.2375 0.089 Uiso 1 1 calc R U . . .
O71 O 0.63879(11) 0.9435(3) 0.23486(17) 0.0601(8) Uani 1 1 d . . . . .
C72 C 0.6566(2) 1.0236(5) 0.2871(3) 0.0712(15) Uani 1 1 d . . . C .
H72A H 0.6534 0.9757 0.3284 0.085 Uiso 1 1 calc R U . . .
H72B H 0.6370 1.1062 0.2899 0.085 Uiso 1 1 calc R U . . .
C73 C 0.7089(2) 1.0529(5) 0.2735(3) 0.0739(15) Uani 1 1 d . . . . .
H73A H 0.7312 0.9879 0.2946 0.089 Uiso 1 1 calc R U . C .
H73B H 0.7179 1.1425 0.2885 0.089 Uiso 1 1 calc R U . . .
C74 C 0.7125(2) 1.0432(7) 0.2020(3) 0.0831(17) Uani 1 1 d . . . C .
H74A H 0.7346 0.9702 0.1883 0.100 Uiso 0.385(16) 1 calc R U P C 1
H74B H 0.7241 1.1268 0.1824 0.100 Uiso 0.385(16) 1 calc R U P C 1
H74C H 0.6998 1.1245 0.1812 0.100 Uiso 0.615(16) 1 calc R U P C 2
H74D H 0.7474 1.0282 0.1882 0.100 Uiso 0.615(16) 1 calc R U P C 2
C75 C 0.6568(6) 1.0146(17) 0.1857(8) 0.075(5) Uiso 0.385(16) 1 d . . P C 1
H75A H 0.6379 1.0980 0.1811 0.091 Uiso 0.385(16) 1 calc R U P C 1
H75B H 0.6542 0.9644 0.1450 0.091 Uiso 0.385(16) 1 calc R U P C 1
C75' C 0.6813(3) 0.9309(8) 0.1861(4) 0.054(3) Uiso 0.615(16) 1 d . . P C 2
H75C H 0.6996 0.8469 0.1917 0.065 Uiso 0.615(16) 1 calc R U P C 2
H75D H 0.6686 0.9366 0.1414 0.065 Uiso 0.615(16) 1 calc R U P C 2
O81 O 0.59681(11) 0.7068(3) 0.15539(14) 0.0534(7) Uani 1 1 d . . . . .
C82 C 0.64213(19) 0.6468(6) 0.1322(3) 0.0659(13) Uani 1 1 d . . . C .
H82A H 0.6616 0.6093 0.1684 0.079 Uiso 1 1 calc R U . . .
H82B H 0.6631 0.7125 0.1095 0.079 Uiso 1 1 calc R U . . .
C83 C 0.6259(3) 0.5408(6) 0.0872(3) 0.0800(16) Uani 1 1 d . . . . .
H83A H 0.6191 0.4577 0.1106 0.096 Uiso 1 1 calc R U . C .
H83B H 0.6516 0.5242 0.0538 0.096 Uiso 1 1 calc R U . . .
C84 C 0.5789(2) 0.5957(5) 0.0580(3) 0.0667(14) Uani 1 1 d . . . C .
H84A H 0.5572 0.5249 0.0408 0.080 Uiso 1 1 calc R U . . .
H84B H 0.5864 0.6597 0.0233 0.080 Uiso 1 1 calc R U . . .
C85 C 0.55576(18) 0.6621(5) 0.1155(2) 0.0575(12) Uani 1 1 d . . . C .
H85A H 0.5349 0.7377 0.1017 0.069 Uiso 1 1 calc R U . . .
H85B H 0.5344 0.5993 0.1395 0.069 Uiso 1 1 calc R U . . .

loop_
_atom_site_aniso_label
_atom_site_aniso_U_11
_atom_site_aniso_U_22
_atom_site_aniso_U_33
_atom_site_aniso_U_23
_atom_site_aniso_U_13
_atom_site_aniso_U_12
Li1 0.044(3) 0.038(3) 0.034(3) -0.006(3) -0.004(3) 0.000(2)
Li2 0.034(3) 0.050(4) 0.057(4) 0.012(3) -0.003(3) -0.001(3)
B1 0.0288(18) 0.0313(18) 0.0278(18) -0.0041(15) 0.0007(15) 0.0041(15)
B2 0.0340(19) 0.0313(18) 0.0277(19) -0.0044(15) 0.0004(16) 0.0019(15)
C1 0.0280(16) 0.0275(15) 0.0280(16) -0.0022(13) -0.0012(13) -0.0050(12)
C2 0.0376(19) 0.0361(17) 0.0241(17) -0.0004(14) 0.0001(14) -0.0079(15)
C3 0.051(2) 0.044(2) 0.0254(18) -0.0004(15) 0.0015(15) -0.0020(17)
C4 0.051(2) 0.044(2) 0.0280(19) 0.0065(15) -0.0106(16) 0.0012(17)
C5 0.0352(19) 0.0381(18) 0.034(2) 0.0063(15) -0.0034(15) -0.0003(14)
C6 0.0284(16) 0.0381(17) 0.0278(17) 0.0015(14) 0.0008(14) 0.0011(13)
C7 0.040(2) 0.045(2) 0.041(2) 0.0075(17) -0.0072(16) 0.0076(16)
C11 0.0271(16) 0.0374(17) 0.0363(19) -0.0077(15) 0.0025(14) -0.0015(14)
C12 0.0291(17) 0.0382(17) 0.0301(18) -0.0065(14) 0.0050(14) -0.0065(14)
C13 0.043(2) 0.052(2) 0.0303(19) -0.0094(16) 0.0025(16) -0.0080(17)
C14 0.038(2) 0.046(2) 0.044(2) -0.0116(17) 0.0149(17) -0.0020(17)
C15 0.0297(18) 0.0330(17) 0.054(2) -0.0114(16) 0.0066(16) -0.0037(14)
C16 0.0312(17) 0.0365(17) 0.0387(19) -0.0033(15) 0.0039(15) 0.0018(14)
C17 0.0302(19) 0.039(2) 0.068(3) -0.0057(19) 0.0120(18) 0.0012(15)
C18 0.051(3) 0.074(3) 0.089(4) 0.002(3) 0.005(3) 0.028(2)
C19 0.033(2) 0.056(3) 0.119(5) 0.000(3) 0.018(3) -0.0021(19)
C20 0.054(3) 0.048(3) 0.121(5) -0.026(3) 0.008(3) 0.005(2)
C21 0.0293(16) 0.0295(15) 0.0229(15) 0.0015(13) -0.0018(13) 0.0038(12)
C22 0.0339(17) 0.0294(16) 0.0233(15) 0.0021(13) 0.0023(13) 0.0038(13)
C23 0.044(2) 0.0279(16) 0.0320(18) -0.0013(14) 0.0015(16) 0.0002(14)
C24 0.042(2) 0.0330(17) 0.041(2) -0.0003(15) 0.0075(16) 0.0121(15)
C25 0.0354(18) 0.0356(17) 0.0282(17) 0.0045(14) 0.0021(14) 0.0073(14)
C26 0.0315(17) 0.0309(16) 0.0293(17) 0.0025(14) -0.0018(14) 0.0022(13)
C27 0.0309(19) 0.051(2) 0.045(2) 0.0078(18) 0.0041(16) 0.0103(16)
C28 0.042(2) 0.106(4) 0.066(3) 0.031(3) 0.014(2) 0.007(3)
C29 0.034(2) 0.079(3) 0.123(5) -0.024(3) 0.003(3) 0.001(2)
C30 0.043(2) 0.068(3) 0.076(3) 0.011(3) -0.001(2) 0.020(2)
C31 0.0295(16) 0.0288(15) 0.0275(16) 0.0056(13) -0.0019(13) 0.0026(13)
C32 0.0333(17) 0.0284(15) 0.0266(17) 0.0029(13) -0.0031(13) 0.0008(13)
C33 0.0404(19) 0.0377(18) 0.0313(19) -0.0028(15) -0.0001(15) -0.0052(15)
C34 0.045(2) 0.0415(19) 0.036(2) -0.0042(16) -0.0093(16) -0.0116(16)
C35 0.0310(18) 0.0346(17) 0.042(2) 0.0061(16) -0.0025(15) -0.0039(14)
C36 0.0348(18) 0.0305(16) 0.0325(18) 0.0029(14) 0.0002(14) 0.0024(14)
C37 0.035(2) 0.046(2) 0.055(2) -0.0038(19) -0.0035(17) -0.0084(16)
C38 0.057(3) 0.102(4) 0.078(4) 0.026(3) -0.002(3) -0.031(3)
C39 0.049(3) 0.150(6) 0.068(4) 0.020(4) -0.017(3) -0.034(3)
C40 0.028(2) 0.095(4) 0.234(10) -0.071(6) 0.017(4) -0.007(3)
O41 0.0410(14) 0.0526(15) 0.0407(15) -0.0061(12) -0.0035(12) 0.0030(12)
C42 0.052(3) 0.065(3) 0.038(2) -0.0090(19) -0.0042(18) -0.007(2)
C43 0.066(3) 0.073(3) 0.068(3) 0.005(3) -0.022(3) -0.006(3)
C44 0.053(3) 0.094(4) 0.088(4) -0.015(3) -0.013(3) 0.018(3)
C45 0.042(2) 0.089(3) 0.069(3) -0.013(3) -0.001(2) 0.007(2)
O51 0.075(2) 0.0400(14) 0.0485(17) -0.0053(13) -0.0033(15) 0.0180(13)
C52 0.084(4) 0.058(3) 0.064(3) 0.003(2) -0.008(3) 0.024(3)
C53 0.088(4) 0.052(3) 0.088(4) -0.006(3) -0.009(3) 0.012(3)
C54 0.068(3) 0.034(2) 0.101(4) -0.011(2) 0.035(3) 0.003(2)
C55 0.054(3) 0.051(2) 0.063(3) -0.020(2) 0.004(2) -0.0013(19)
O61 0.0329(14) 0.0653(18) 0.083(2) 0.0318(17) 0.0040(14) 0.0085(13)
C62 0.036(2) 0.086(4) 0.121(5) 0.043(4) 0.008(3) 0.006(2)
C64 0.079(5) 0.117(6) 0.189(9) 0.027(6) 0.006(5) 0.048(4)
C65 0.062(3) 0.068(3) 0.094(4) 0.022(3) -0.004(3) 0.011(2)
O71 0.0495(17) 0.0604(19) 0.070(2) 0.0229(16) 0.0001(15) -0.0105(14)
C72 0.094(4) 0.041(2) 0.078(3) -0.006(2) 0.027(3) -0.011(2)
C73 0.085(4) 0.058(3) 0.079(4) 0.001(3) -0.007(3) -0.024(3)
C74 0.079(4) 0.086(4) 0.084(4) -0.009(3) 0.028(3) -0.028(3)
O81 0.0454(16) 0.071(2) 0.0439(16) 0.0120(15) -0.0031(13) 0.0058(14)
C82 0.061(3) 0.082(3) 0.054(3) 0.012(3) 0.000(2) 0.015(3)
C83 0.098(4) 0.064(3) 0.079(4) 0.000(3) 0.005(3) 0.014(3)
C84 0.085(4) 0.058(3) 0.058(3) 0.008(2) -0.007(3) -0.013(3)
C85 0.057(3) 0.065(3) 0.051(3) 0.014(2) -0.006(2) -0.009(2)

loop_
_atom_type_symbol
_atom_type_description
_atom_type_scat_dispersion_real
_atom_type_scat_dispersion_imag
_atom_type_scat_source
C C 0.0033 0.0016 'International Tables Vol C Tables 4.2.6.8 and 6.1.1.4'
H H 0.0000 0.0000 'International Tables Vol C Tables 4.2.6.8 and 6.1.1.4'
B B 0.0013 0.0007 'International Tables Vol C Tables 4.2.6.8 and 6.1.1.4'
Li Li -0.0003 0.0001 'International Tables Vol C Tables 4.2.6.8 and 6.1.1.4'
O O 0.0106 0.0060 'International Tables Vol C Tables 4.2.6.8 and 6.1.1.4'

loop_
_geom_angle_atom_site_label_1
_geom_angle_atom_site_label_2
_geom_angle_atom_site_label_3
_geom_angle
O51 Li1 O41 104.9(3)
O51 Li1 B2 113.6(3)
O41 Li1 B2 121.8(3)
O51 Li1 C11 110.1(3)
O41 Li1 C11 125.4(3)
B2 Li1 C11 79.8(2)
O51 Li1 B1 133.1(3)
O41 Li1 B1 121.9(3)
B2 Li1 B1 44.55(17)
C11 Li1 B1 39.45(15)
O51 Li1 C12 119.6(3)
O41 Li1 C12 95.6(3)
B2 Li1 C12 101.1(2)
C11 Li1 C12 30.34(14)
B1 Li1 C12 56.53(17)
O51 Li1 H2B 104.0(13)
O41 Li1 H2B 99.2(13)
B2 Li1 H2B 31.4(13)
C11 Li1 H2B 111.0(13)
B1 Li1 H2B 73.7(13)
C12 Li1 H2B 128.2(13)
O81 Li2 O61 95.7(3)
O81 Li2 O71 103.3(3)
O61 Li2 O71 111.2(3)
O81 Li2 B2 134.1(3)
O61 Li2 B2 109.5(3)
O71 Li2 B2 102.2(3)
O81 Li2 C21 100.7(3)
O61 Li2 C21 135.7(3)
O71 Li2 C21 104.5(3)
B2 Li2 C21 35.60(14)
O81 Li2 H2A 144.5(12)
O61 Li2 H2A 84.1(12)
O71 Li2 H2A 109.9(12)
B2 Li2 H2A 25.7(12)
C21 Li2 H2A 59.2(12)
C11 B1 C1 98.2(3)
C11 B1 C31 111.6(3)
C1 B1 C31 115.1(3)
C11 B1 B2 119.8(3)
C1 B1 B2 113.4(3)
C31 B1 B2 99.6(3)
C11 B1 Li1 65.9(2)
C1 B1 Li1 92.2(2)
C31 B1 Li1 152.3(3)
B2 B1 Li1 63.1(2)
C21 B2 B1 104.3(3)
C21 B2 Li1 144.2(3)
B1 B2 Li1 72.3(2)
C21 B2 Li2 73.2(2)
B1 B2 Li2 134.6(3)
Li1 B2 Li2 135.1(3)
C21 B2 H2A 111.4(19)
B1 B2 H2A 104.6(19)
Li1 B2 H2A 103.7(19)
C21 B2 H2B 109.6(18)
B1 B2 H2B 116.6(19)
Li2 B2 H2B 106.1(19)
H2A B2 H2B 110(3)
C6 C1 C2 116.7(3)
C6 C1 B1 132.9(3)
C2 C1 B1 110.3(3)
C3 C2 C1 121.2(3)
C3 C2 C12 128.6(3)
C1 C2 C12 110.2(3)
C4 C3 C2 120.2(3)
C4 C3 H3 119.9
C2 C3 H3 119.9
C3 C4 C5 121.0(3)
C3 C4 H4 119.5
C5 C4 H4 119.5
C6 C5 C4 117.8(3)
C6 C5 C7 120.4(3)
C4 C5 C7 121.7(3)
C1 C6 C5 123.0(3)
C1 C6 H6 118.5
C5 C6 H6 118.5
C8' C7 C10' 107.7(5)
C8' C7 C9' 108.2(5)
C10' C7 C9' 111.3(5)
C9 C7 C10 113.3(10)
C8' C7 C5 112.9(4)
C10' C7 C5 107.0(4)
C9' C7 C5 109.8(4)
C9 C7 C5 115.6(5)
C10 C7 C5 110.0(8)
C9 C7 C8 101.4(8)
C10 C7 C8 103.7(10)
C5 C7 C8 111.8(7)
C7 C8 H8A 109.5
C7 C8 H8B 109.5
H8A C8 H8B 109.5
C7 C8 H8C 109.5
H8A C8 H8C 109.5
H8B C8 H8C 109.5
C7 C9 H9A 109.5
C7 C9 H9B 109.5
H9A C9 H9B 109.5
C7 C9 H9C 109.5
H9A C9 H9C 109.5
H9B C9 H9C 109.5
C7 C10 H10A 109.5
C7 C10 H10B 109.5
H10A C10 H10B 109.5
C7 C10 H10C 109.5
H10A C10 H10C 109.5
H10B C10 H10C 109.5
C7 C8' H8'1 109.5
C7 C8' H8'2 109.5
H8'1 C8' H8'2 109.5
C7 C8' H8'3 109.5
H8'1 C8' H8'3 109.5
H8'2 C8' H8'3 109.5
C7 C9' H9'1 109.5
C7 C9' H9'2 109.5
H9'1 C9' H9'2 109.5
C7 C9' H9'3 109.5
H9'1 C9' H9'3 109.5
H9'2 C9' H9'3 109.5
C7 C10' H10D 109.5
C7 C10' H10E 109.5
H10D C10' H10E 109.5
C7 C10' H10F 109.5
H10D C10' H10F 109.5
H10E C10' H10F 109.5
C12 C11 C16 116.7(3)
C12 C11 B1 111.0(3)
C16 C11 B1 132.3(3)
C12 C11 Li1 92.8(3)
C16 C11 Li1 103.2(3)
B1 C11 Li1 74.7(2)
C13 C12 C11 121.0(3)
C13 C12 C2 128.7(3)
C11 C12 C2 110.3(3)
C13 C12 Li1 118.0(3)
C11 C12 Li1 56.8(2)
C2 C12 Li1 90.3(2)
C14 C13 C12 119.9(4)
C14 C13 H13 120.1
C12 C13 H13 120.0
C13 C14 C15 121.3(3)
C13 C14 H14 119.4
C15 C14 H14 119.4
C16 C15 C14 117.4(3)
C16 C15 C17 123.4(4)
C14 C15 C17 119.2(3)
C15 C16 C11 123.6(4)
C15 C16 H16 118.2
C11 C16 H16 118.2
C19 C17 C18 107.2(4)
C19 C17 C20 109.4(4)
C18 C17 C20 107.3(4)
C19 C17 C15 110.5(3)
C18 C17 C15 112.4(3)
C20 C17 C15 110.0(4)
C17 C18 H18A 109.5
C17 C18 H18B 109.5
H18A C18 H18B 109.5
C17 C18 H18C 109.5
H18A C18 H18C 109.5
H18B C18 H18C 109.5
C17 C19 H19A 109.5
C17 C19 H19B 109.5
H19A C19 H19B 109.5
C17 C19 H19C 109.5
H19A C19 H19C 109.5
H19B C19 H19C 109.5
C17 C20 H20A 109.5
C17 C20 H20B 109.5
H20A C20 H20B 109.5
C17 C20 H20C 109.5
H20A C20 H20C 109.5
H20B C20 H20C 109.5
C26 C21 C22 116.7(3)
C26 C21 B2 122.7(3)
C22 C21 B2 120.3(3)
C26 C21 Li2 105.2(3)
C22 C21 Li2 99.1(2)
B2 C21 Li2 71.2(2)
C23 C22 C21 119.4(3)
C23 C22 C32 121.9(3)
C21 C22 C32 118.6(3)
C24 C23 C22 121.7(3)
C24 C23 H23 119.1
C22 C23 H23 119.1
C23 C24 C25 121.2(3)
C23 C24 H24 119.4
C25 C24 H24 119.4
C26 C25 C24 116.4(3)
C26 C25 C27 122.7(3)
C24 C25 C27 120.8(3)
C25 C26 C21 124.5(3)
C25 C26 H26 117.8
C21 C26 H26 117.8
C29 C27 C30 107.9(4)
C29 C27 C28 110.1(5)
C30 C27 C28 108.7(4)
C29 C27 C25 111.8(3)
C30 C27 C25 110.5(3)
C28 C27 C25 107.8(3)
C27 C28 H28A 109.5
C27 C28 H28B 109.5
H28A C28 H28B 109.5
C27 C28 H28C 109.5
H28A C28 H28C 109.5
H28B C28 H28C 109.5
C27 C29 H29A 109.5
C27 C29 H29B 109.5
H29A C29 H29B 109.5
C27 C29 H29C 109.5
H29A C29 H29C 109.5
H29B C29 H29C 109.5
C27 C30 H30A 109.5
C27 C30 H30B 109.5
H30A C30 H30B 109.5
C27 C30 H30C 109.5
H30A C30 H30C 109.5
H30B C30 H30C 109.5
C36 C31 C32 116.4(3)
C36 C31 B1 122.0(3)
C32 C31 B1 121.6(3)
C33 C32 C31 119.8(3)
C33 C32 C22 120.2(3)
C31 C32 C22 120.0(3)
C34 C33 C32 121.4(3)
C34 C33 H33 119.3
C32 C33 H33 119.3
C35 C34 C33 120.9(3)
C35 C34 H34 119.5
C33 C34 H34 119.5
C34 C35 C36 116.8(3)
C34 C35 C37 122.7(3)
C36 C35 C37 120.4(3)
C31 C36 C35 124.7(3)
C31 C36 H36 117.7
C35 C36 H36 117.7
C39 C37 C40 111.1(5)
C39 C37 C38 106.5(4)
C40 C37 C38 106.8(5)
C39 C37 C35 112.0(4)
C40 C37 C35 111.7(3)
C38 C37 C35 108.4(4)
C37 C38 H38A 109.5
C37 C38 H38B 109.5
H38A C38 H38B 109.5
C37 C38 H38C 109.5
H38A C38 H38C 109.5
H38B C38 H38C 109.5
C37 C39 H39A 109.5
C37 C39 H39B 109.5
H39A C39 H39B 109.5
C37 C39 H39C 109.5
H39A C39 H39C 109.5
H39B C39 H39C 109.5
C37 C40 H40A 109.5
C37 C40 H40B 109.5
H40A C40 H40B 109.5
C37 C40 H40C 109.5
H40A C40 H40C 109.5
H40B C40 H40C 109.5
C45 O41 C42 108.6(3)
C45 O41 Li1 118.9(3)
C42 O41 Li1 128.1(3)
O41 C42 C43 105.8(4)
O41 C42 H42A 110.6
C43 C42 H42A 110.6
O41 C42 H42B 110.6
C43 C42 H42B 110.6
H42A C42 H42B 108.7
C44 C43 C42 103.1(4)
C44 C43 H43A 111.2
C42 C43 H43A 111.2
C44 C43 H43B 111.2
C42 C43 H43B 111.2
H43A C43 H43B 109.1
C43 C44 C45 102.6(4)
C43 C44 H44A 111.2
C45 C44 H44A 111.2
C43 C44 H44B 111.2
C45 C44 H44B 111.2
H44A C44 H44B 109.2
O41 C45 C44 106.6(4)
O41 C45 H45A 110.4
C44 C45 H45A 110.4
O41 C45 H45B 110.4
C44 C45 H45B 110.4
H45A C45 H45B 108.6
C55 O51 C52 109.5(3)
C55 O51 Li1 127.5(3)
C52 O51 Li1 121.6(3)
C53 C52 O51 105.6(4)
C53 C52 H52A 110.6
O51 C52 H52A 110.6
C53 C52 H52B 110.6
O51 C52 H52B 110.6
H52A C52 H52B 108.7
C52 C53 C54 104.3(5)
C52 C53 H53A 110.9
C54 C53 H53A 110.9
C52 C53 H53B 110.9
C54 C53 H53B 110.9
H53A C53 H53B 108.9
C55 C54 C53 103.6(4)
C55 C54 H54A 111.0
C53 C54 H54A 111.0
C55 C54 H54B 111.0
C53 C54 H54B 111.0
H54A C54 H54B 109.0
O51 C55 C54 106.4(4)
O51 C55 H55A 110.5
C54 C55 H55A 110.5
O51 C55 H55B 110.5
C54 C55 H55B 110.5
H55A C55 H55B 108.6
C65 O61 C62 108.4(4)
C65 O61 Li2 128.9(4)
C62 O61 Li2 120.2(3)
C63 C62 O61 108.1(9)
O61 C62 C63' 106.1(5)
C63 C62 H62A 110.1
O61 C62 H62A 110.1
C63 C62 H62B 110.1
O61 C62 H62B 110.1
H62A C62 H62B 108.4
O61 C62 H62C 110.5
C63' C62 H62C 110.5
O61 C62 H62D 110.5
C63' C62 H62D 110.5
H62C C62 H62D 108.7
C62 C63 C64 107.1(14)
C62 C63 H63A 110.3
C64 C63 H63A 110.3
C62 C63 H63B 110.3
C64 C63 H63B 110.3
H63A C63 H63B 108.6
C62 C63' C64 101.5(8)
C62 C63' H63C 111.5
C64 C63' H63C 111.5
C62 C63' H63D 111.5
C64 C63' H63D 111.5
H63C C63' H63D 109.3
C63 C64 C65 105.2(9)
C65 C64 C63' 105.6(6)
C63 C64 H64A 110.7
C65 C64 H64A 110.7
C63 C64 H64B 110.7
C65 C64 H64B 110.7
H64A C64 H64B 108.8
C65 C64 H64C 110.6
C63' C64 H64C 110.6
C65 C64 H64D 110.6
C63' C64 H64D 110.6
H64C C64 H64D 108.8
O61 C65 C64 106.5(5)
O61 C65 H65A 110.4
C64 C65 H65A 110.4
O61 C65 H65B 110.4
C64 C65 H65B 110.4
H65A C65 H65B 108.6
C75 O71 C72 98.7(7)
C72 O71 C75' 107.6(4)
C75 O71 Li2 132.4(7)
C72 O71 Li2 127.3(4)
C75' O71 Li2 117.8(4)
O71 C72 C73 106.7(4)
O71 C72 H72A 110.4
C73 C72 H72A 110.4
O71 C72 H72B 110.4
C73 C72 H72B 110.4
H72A C72 H72B 108.6
C72 C73 C74 103.8(5)
C72 C73 H73A 111.0
C74 C73 H73A 111.0
C72 C73 H73B 111.0
C74 C73 H73B 111.0
H73A C73 H73B 109.0
C75' C74 C73 104.0(5)
C73 C74 C75 99.7(7)
C73 C74 H74A 111.8
C75 C74 H74A 111.8
C73 C74 H74B 111.8
C75 C74 H74B 111.8
H74A C74 H74B 109.6
C75' C74 H74C 111.0
C73 C74 H74C 111.0
C75' C74 H74D 111.0
C73 C74 H74D 111.0
H74C C74 H74D 109.0
O71 C75 C74 106.3(11)
O71 C75 H75A 110.5
C74 C75 H75A 110.5
O71 C75 H75B 110.5
C74 C75 H75B 110.5
H75A C75 H75B 108.7
C74 C75' O71 102.2(5)
C74 C75' H75C 111.3
O71 C75' H75C 111.3
C74 C75' H75D 111.3
O71 C75' H75D 111.3
H75C C75' H75D 109.2
C82 O81 C85 108.3(4)
C82 O81 Li2 125.6(3)
C85 O81 Li2 124.4(3)
O81 C82 C83 105.7(4)
O81 C82 H82A 110.6
C83 C82 H82A 110.6
O81 C82 H82B 110.6
C83 C82 H82B 110.6
H82A C82 H82B 108.7
C82 C83 C84 103.3(4)
C82 C83 H83A 111.1
C84 C83 H83A 111.1
C82 C83 H83B 111.1
C84 C83 H83B 111.1
H83A C83 H83B 109.1
C83 C84 C85 100.9(4)
C83 C84 H84A 111.6
C85 C84 H84A 111.6
C83 C84 H84B 111.6
C85 C84 H84B 111.6
H84A C84 H84B 109.4
O81 C85 C84 106.4(4)
O81 C85 H85A 110.4
C84 C85 H85A 110.4
O81 C85 H85B 110.4
C84 C85 H85B 110.4
H85A C85 H85B 108.6

loop_
_geom_bond_atom_site_label_1
_geom_bond_atom_site_label_2
_geom_bond_distance
Li1 O51 1.916(6)
Li1 O41 1.943(7)
Li1 B2 2.302(7)
Li1 C11 2.327(7)
Li1 B1 2.458(7)
Li1 C12 2.777(7)
Li1 H2B 1.77(4)
Li2 O81 1.982(8)
Li2 O61 1.991(7)
Li2 O71 1.998(7)
Li2 B2 2.611(8)
Li2 C21 2.639(7)
Li2 H2A 1.92(4)
B1 C11 1.620(5)
B1 C1 1.624(5)
B1 C31 1.640(5)
B1 B2 1.810(5)
B2 C21 1.605(5)
B2 H2A 1.21(4)
B2 H2B 1.21(4)
C1 C6 1.395(5)
C1 C2 1.418(5)
C2 C3 1.386(5)
C2 C12 1.474(5)
C3 C4 1.377(6)
C3 H3 0.9500
C4 C5 1.401(5)
C4 H4 0.9500
C5 C6 1.400(5)
C5 C7 1.545(5)
C6 H6 0.9500
C7 C8' 1.494(8)
C7 C10' 1.525(9)
C7 C9' 1.530(9)
C7 C9 1.532(12)
C7 C10 1.54(2)
C7 C8 1.564(16)
C8 H8A 0.9800
C8 H8B 0.9800
C8 H8C 0.9800
C9 H9A 0.9800
C9 H9B 0.9800
C9 H9C 0.9800
C10 H10A 0.9800
C10 H10B 0.9800
C10 H10C 0.9800
C8' H8'1 0.9800
C8' H8'2 0.9800
C8' H8'3 0.9800
C9' H9'1 0.9800
C9' H9'2 0.9800
C9' H9'3 0.9800
C10' H10D 0.9800
C10' H10E 0.9800
C10' H10F 0.9800
C11 C12 1.404(5)
C11 C16 1.410(5)
C12 C13 1.399(5)
C13 C14 1.384(6)
C13 H13 0.9500
C14 C15 1.404(6)
C14 H14 0.9500
C15 C16 1.385(5)
C15 C17 1.529(5)
C16 H16 0.9500
C17 C19 1.510(6)
C17 C18 1.522(8)
C17 C20 1.529(6)
C18 H18A 0.9800
C18 H18B 0.9800
C18 H18C 0.9800
C19 H19A 0.9800
C19 H19B 0.9800
C19 H19C 0.9800
C20 H20A 0.9800
C20 H20B 0.9800
C20 H20C 0.9800
C21 C26 1.402(5)
C21 C22 1.418(5)
C22 C23 1.393(5)
C22 C32 1.485(5)
C23 C24 1.374(5)
C23 H23 0.9500
C24 C25 1.398(5)
C24 H24 0.9500
C25 C26 1.394(5)
C25 C27 1.539(5)
C26 H26 0.9500
C27 C29 1.507(7)
C27 C30 1.526(6)
C27 C28 1.531(6)
C28 H28A 0.9800
C28 H28B 0.9800
C28 H28C 0.9800
C29 H29A 0.9800
C29 H29B 0.9800
C29 H29C 0.9800
C30 H30A 0.9800
C30 H30B 0.9800
C30 H30C 0.9800
C31 C36 1.391(5)
C31 C32 1.413(5)
C32 C33 1.397(5)
C33 C34 1.385(5)
C33 H33 0.9500
C34 C35 1.380(6)
C34 H34 0.9500
C35 C36 1.404(5)
C35 C37 1.536(5)
C36 H36 0.9500
C37 C39 1.517(7)
C37 C40 1.519(7)
C37 C38 1.526(7)
C38 H38A 0.9800
C38 H38B 0.9800
C38 H38C 0.9800
C39 H39A 0.9800
C39 H39B 0.9800
C39 H39C 0.9800
C40 H40A 0.9800
C40 H40B 0.9800
C40 H40C 0.9800
O41 C45 1.426(5)
O41 C42 1.434(5)
C42 C43 1.506(7)
C42 H42A 0.9900
C42 H42B 0.9900
C43 C44 1.472(9)
C43 H43A 0.9900
C43 H43B 0.9900
C44 C45 1.499(8)
C44 H44A 0.9900
C44 H44B 0.9900
C45 H45A 0.9900
C45 H45B 0.9900
O51 C55 1.426(5)
O51 C52 1.448(6)
C52 C53 1.441(7)
C52 H52A 0.9900
C52 H52B 0.9900
C53 C54 1.527(8)
C53 H53A 0.9900
C53 H53B 0.9900
C54 C55 1.514(7)
C54 H54A 0.9900
C54 H54B 0.9900
C55 H55A 0.9900
C55 H55B 0.9900
O61 C65 1.412(6)
O61 C62 1.429(6)
C62 C63 1.38(2)
C62 C63' 1.456(11)
C62 H62A 0.9900
C62 H62B 0.9900
C62 H62C 0.9900
C62 H62D 0.9900
C63 C64 1.45(2)
C63 H63A 0.9900
C63 H63B 0.9900
C63' C64 1.491(14)
C63' H63C 0.9900
C63' H63D 0.9900
C64 C65 1.463(10)
C64 H64A 0.9900
C64 H64B 0.9900
C64 H64C 0.9900
C64 H64D 0.9900
C65 H65A 0.9900
C65 H65B 0.9900
O71 C75 1.339(16)
O71 C72 1.436(7)
O71 C75' 1.528(8)
C72 C73 1.460(8)
C72 H72A 0.9900
C72 H72B 0.9900
C73 C74 1.492(8)
C73 H73A 0.9900
C73 H73B 0.9900
C74 C75' 1.450(9)
C74 C75 1.554(17)
C74 H74A 0.9900
C74 H74B 0.9900
C74 H74C 0.9900
C74 H74D 0.9900
C75 H75A 0.9900
C75 H75B 0.9900
C75' H75C 0.9900
C75' H75D 0.9900
O81 C82 1.440(6)
O81 C85 1.449(6)
C82 C83 1.489(8)
C82 H82A 0.9900
C82 H82B 0.9900
C83 C84 1.503(8)
C83 H83A 0.9900
C83 H83B 0.9900
C84 C85 1.504(8)
C84 H84A 0.9900
C84 H84B 0.9900
C85 H85A 0.9900
C85 H85B 0.9900

loop_
_geom_torsion_atom_site_label_1
_geom_torsion_atom_site_label_2
_geom_torsion_atom_site_label_3
_geom_torsion_atom_site_label_4
_geom_torsion
C11 B1 B2 C21 178.0(3)
C1 B1 B2 C21 62.8(3)
C31 B1 B2 C21 -60.1(3)
Li1 B1 B2 C21 142.9(3)
C11 B1 B2 Li1 35.1(3)
C1 B1 B2 Li1 -80.1(3)
C31 B1 B2 Li1 157.0(3)
C11 B1 B2 Li2 -101.7(4)
C1 B1 B2 Li2 143.1(3)
C31 B1 B2 Li2 20.2(4)
Li1 B1 B2 Li2 -136.8(4)
C11 B1 C1 C6 -179.4(3)
C31 B1 C1 C6 62.0(5)
B2 B1 C1 C6 -51.9(5)
Li1 B1 C1 C6 -113.5(4)
C11 B1 C1 C2 -1.1(3)
C31 B1 C1 C2 -119.7(3)
B2 B1 C1 C2 126.5(3)
Li1 B1 C1 C2 64.9(3)
C6 C1 C2 C3 -2.4(5)
B1 C1 C2 C3 178.9(3)
C6 C1 C2 C12 178.8(3)
B1 C1 C2 C12 0.2(4)
C1 C2 C3 C4 1.8(5)
C12 C2 C3 C4 -179.7(4)
C2 C3 C4 C5 0.1(6)
C3 C4 C5 C6 -1.2(6)
C3 C4 C5 C7 175.6(4)
C2 C1 C6 C5 1.3(5)
B1 C1 C6 C5 179.6(3)
C4 C5 C6 C1 0.5(5)
C7 C5 C6 C1 -176.3(3)
C6 C5 C7 C8' -169.1(5)
C4 C5 C7 C8' 14.2(6)
C6 C5 C7 C10' 72.6(5)
C4 C5 C7 C10' -104.1(5)
C6 C5 C7 C9' -48.3(6)
C4 C5 C7 C9' 135.0(5)
C6 C5 C7 C9 -18.0(8)
C4 C5 C7 C9 165.3(7)
C6 C5 C7 C10 112.0(10)
C4 C5 C7 C10 -64.7(10)
C6 C5 C7 C8 -133.3(8)
C4 C5 C7 C8 50.0(9)
C1 B1 C11 C12 1.6(3)
C31 B1 C11 C12 122.9(3)
B2 B1 C11 C12 -121.3(3)
Li1 B1 C11 C12 -87.1(3)
C1 B1 C11 C16 -177.2(3)
C31 B1 C11 C16 -56.0(5)
B2 B1 C11 C16 59.8(5)
Li1 B1 C11 C16 94.0(4)
C1 B1 C11 Li1 88.8(3)
C31 B1 C11 Li1 -150.0(3)
B2 B1 C11 Li1 -34.2(3)
C16 C11 C12 C13 -1.2(5)
B1 C11 C12 C13 179.8(3)
Li1 C11 C12 C13 105.1(3)
C16 C11 C12 C2 177.3(3)
B1 C11 C12 C2 -1.7(4)
Li1 C11 C12 C2 -76.3(3)
C16 C11 C12 Li1 -106.3(3)
B1 C11 C12 Li1 74.6(3)
C3 C2 C12 C13 0.7(6)
C1 C2 C12 C13 179.3(3)
C3 C2 C12 C11 -177.6(4)
C1 C2 C12 C11 1.0(4)
C3 C2 C12 Li1 127.9(4)
C1 C2 C12 Li1 -53.5(3)
C11 C12 C13 C14 2.1(5)
C2 C12 C13 C14 -176.1(3)
Li1 C12 C13 C14 68.3(4)
C12 C13 C14 C15 -0.7(6)
C13 C14 C15 C16 -1.6(5)
C13 C14 C15 C17 177.7(3)
C14 C15 C16 C11 2.6(5)
C17 C15 C16 C11 -176.6(3)
C12 C11 C16 C15 -1.2(5)
B1 C11 C16 C15 177.5(3)
Li1 C11 C16 C15 -101.3(4)
C16 C15 C17 C19 118.9(5)
C14 C15 C17 C19 -60.3(5)
C16 C15 C17 C18 -0.8(5)
C14 C15 C17 C18 180.0(4)
C16 C15 C17 C20 -120.3(4)
C14 C15 C17 C20 60.5(5)
B1 B2 C21 C26 -130.8(3)
Li1 B2 C21 C26 -51.3(6)
Li2 B2 C21 C26 96.3(3)
B1 B2 C21 C22 43.2(4)
Li1 B2 C21 C22 122.6(5)
Li2 B2 C21 C22 -89.7(3)
B1 B2 C21 Li2 132.9(3)
Li1 B2 C21 Li2 -147.7(5)
C26 C21 C22 C23 1.3(5)
B2 C21 C22 C23 -173.0(3)
Li2 C21 C22 C23 113.5(3)
C26 C21 C22 C32 177.5(3)
B2 C21 C22 C32 3.2(4)
Li2 C21 C22 C32 -70.4(3)
C21 C22 C23 C24 -0.5(5)
C32 C22 C23 C24 -176.5(3)
C22 C23 C24 C25 0.0(5)
C23 C24 C25 C26 -0.4(5)
C23 C24 C25 C27 -178.0(3)
C24 C25 C26 C21 1.4(5)
C27 C25 C26 C21 178.9(3)
C22 C21 C26 C25 -1.8(5)
B2 C21 C26 C25 172.3(3)
Li2 C21 C26 C25 -110.5(4)
C26 C25 C27 C29 13.9(5)
C24 C25 C27 C29 -168.7(4)
C26 C25 C27 C30 134.1(4)
C24 C25 C27 C30 -48.5(5)
C26 C25 C27 C28 -107.2(4)
C24 C25 C27 C28 70.2(5)
C11 B1 C31 C36 -8.4(4)
C1 B1 C31 C36 102.4(4)
B2 B1 C31 C36 -136.0(3)
Li1 B1 C31 C36 -87.4(7)
C11 B1 C31 C32 169.9(3)
C1 B1 C31 C32 -79.3(4)
B2 B1 C31 C32 42.3(4)
Li1 B1 C31 C32 90.8(6)
C36 C31 C32 C33 0.5(5)
B1 C31 C32 C33 -177.9(3)
C36 C31 C32 C22 -179.6(3)
B1 C31 C32 C22 2.1(5)
C23 C22 C32 C33 -35.0(5)
C21 C22 C32 C33 148.9(3)
C23 C22 C32 C31 145.0(3)
C21 C22 C32 C31 -31.0(4)
C31 C32 C33 C34 0.5(5)
C22 C32 C33 C34 -179.5(3)
C32 C33 C34 C35 -0.4(6)
C33 C34 C35 C36 -0.8(5)
C33 C34 C35 C37 -178.6(4)
C32 C31 C36 C35 -1.7(5)
B1 C31 C36 C35 176.7(3)
C34 C35 C36 C31 1.9(5)
C37 C35 C36 C31 179.7(3)
C34 C35 C37 C39 -21.3(6)
C36 C35 C37 C39 161.0(4)
C34 C35 C37 C40 -146.6(6)
C36 C35 C37 C40 35.6(6)
C34 C35 C37 C38 96.0(5)
C36 C35 C37 C38 -81.8(5)
C45 O41 C42 C43 -11.0(5)
Li1 O41 C42 C43 144.8(4)
O41 C42 C43 C44 29.8(5)
C42 C43 C44 C45 -36.0(6)
C42 O41 C45 C44 -12.0(6)
Li1 O41 C45 C44 -170.4(4)
C43 C44 C45 O41 30.4(6)
C55 O51 C52 C53 25.7(6)
Li1 O51 C52 C53 -167.0(4)
O51 C52 C53 C54 -32.9(6)
C52 C53 C54 C55 28.2(6)
C52 O51 C55 C54 -7.1(5)
Li1 O51 C55 C54 -173.4(4)
C53 C54 C55 O51 -12.9(5)
C65 O61 C62 C63 -9.8(16)
Li2 O61 C62 C63 153.7(15)
C65 O61 C62 C63' 24.6(9)
Li2 O61 C62 C63' -171.9(8)
O61 C62 C63 C64 20(2)
C63' C62 C63 C64 -72(2)
C63 C62 C63' C64 64.6(18)
O61 C62 C63' C64 -33.9(11)
C62 C63 C64 C65 -22(2)
C62 C63 C64 C63' 73(2)
C62 C63' C64 C63 -62.6(17)
C62 C63' C64 C65 31.2(12)
C62 O61 C65 C64 -4.1(8)
Li2 O61 C65 C64 -165.7(6)
C63 C64 C65 O61 15.7(16)
C63' C64 C65 O61 -17.4(11)
C75 O71 C72 C73 -47.0(9)
C75' O71 C72 C73 -3.4(6)
Li2 O71 C72 C73 145.6(4)
O71 C72 C73 C74 25.9(6)
C72 C73 C74 C75' -39.6(7)
C72 C73 C74 C75 2.7(9)
C72 O71 C75 C74 48.4(10)
C75' O71 C75 C74 -58.0(9)
Li2 O71 C75 C74 -145.2(6)
C75' C74 C75 O71 67.2(11)
C73 C74 C75 O71 -33.0(12)
C73 C74 C75' O71 36.3(7)
C75 C74 C75' O71 -52.5(10)
C75 O71 C75' C74 63.2(11)
C72 O71 C75' C74 -20.9(7)
Li2 O71 C75' C74 -173.3(5)
C85 O81 C82 C83 -12.9(5)
Li2 O81 C82 C83 153.1(4)
O81 C82 C83 C84 32.8(6)
C82 C83 C84 C85 -38.8(5)
C82 O81 C85 C84 -12.1(5)
Li2 O81 C85 C84 -178.3(4)
C83 C84 C85 O81 31.5(5)
